data_1509118
loop_
_publ_author_name
'Moret, J.'
'Loeksmanto, W.'
'Maurin, M.'
'Philippot, E.'

_publ_section_title
;
 Etude cristallochimique comparee et conductivite electrique de deux
 tellurates mixtes: Agx Na2-x Te2(IV) Te3(VI) O14 (x=.4) et K2 Te(IV)
 Te3(VI) O12
;
_journal_name_full 'Journal of Solid State Chemistry'
_journal_page_first 209
_journal_page_last 217
_journal_paper_doi 10.1016/0022-4596(80)90122-X
_journal_volume 33
_journal_year 1980
_chemical_formula_sum 'Ag0.4 Na1.6 O14 Te5'
_chemical_name_systematic 'Silver sodium 14-oxopentatellurate (.4/1.6/1)'
_space_group_IT_number 14
_symmetry_space_group_name_Hall '-P 2ybc'
_symmetry_space_group_name_H-M 'P 1 21/c 1'
_cell_angle_alpha 90
_cell_angle_beta 110.84
_cell_angle_gamma 90
_cell_formula_units_Z 4
_cell_length_a 6.333
_cell_length_b 24.681
_cell_length_c 7.308
_cell_volume 1067.545
_citation_journal_id_ASTM JSSCBI
_cod_data_source_file silver0-1_83.cif
_cod_data_source_block Ag0.4Na1.6O14Te5
_cod_database_code 1509118

loop_
_symmetry_equiv_pos_as_xyz
x,y,z
-x,y+1/2,-z+1/2
-x,-y,-z
x,-y-1/2,z-1/2

loop_
_atom_site_label
_atom_site_type_symbol
_atom_site_fract_x
_atom_site_fract_y
_atom_site_fract_z
_atom_site_occupancy
O7 O-2 0.874 0.2249 0.704 1
Te5 Te+6 0.8669 0.25087 0.4497 1
Te1 Te+6 0 0 0 1
O8 O-2 0.64 0.1048 0.091 1
O4 O-2 0.288 0.0185 0.558 1
Te6 Te+6 0.9327 0.12526 0.228 1
Te4 Te+4 0.4621 0.07097 0.8316 1
O14 O-2 0.222 0.1429 0.363 1
O12 O-2 0.568 0.2626 0.363 1
O13 O-2 0.173 0.257 0.038 1
Te3 Te+4 0.3986 0.18896 0.604 1
O9 O-2 0.921 0.174 0.019 1
O11 O-2 0.92 0.0755 0.427 1
O5 O-2 0.606 0.3954 0.18 1
O2 O-2 0.041 0.0746 0.082 1
O1 O-2 0.025 0.4743 0.26 1
Ag1 Ag+1 0.4792 0.0665 0.3471 0.4
O3 O-2 0.304 -0.0078 0.105 1
Te2 Te+6 0 0 0.5 1
O10 O-2 0.823 0.3244 0.873 1
Na1 Na+1 0.9506 0.1264 0.7354 1
Na2 Na+1 0.4792 0.0665 0.3471 0.6
O6 O-2 0.294 0.3539 0.263 1
